data_1556159
loop_
_publ_author_name
'Aillaud, Isabelle'
'Barber, David M.'
'Thompson, Amber L.'
'Dixon, Darren J.'

_publ_section_title
;
 Enantioselective Michael addition/iminium ion cyclization cascades of
 tryptamine-derived ureas.
;
_journal_issue 12
_journal_name_full 'Organic letters'
_journal_page_first 2946
_journal_page_last 2949
_journal_paper_doi 10.1021/ol401039h
_journal_volume 15
_journal_year 2013
_chemical_absolute_configuration ad
_chemical_formula_moiety 'C21 H20 F1 N3 O1'
_chemical_formula_sum 'C21 H20 F N3 O'
_chemical_formula_weight 349.41
_chemical_melting_point ?
_space_group_IT_number 4
_space_group_name_Hall 'P 2yb'
_space_group_name_H-M_alt 'P 1 21 1'
_symmetry_cell_setting monoclinic
_symmetry_space_group_name_Hall 'P 2yb'
_symmetry_space_group_name_H-M 'P 1 21 1'
_atom_sites_solution_hydrogens difmap
_atom_sites_solution_primary direct
_audit_creation_date 12-01-19
_audit_creation_method CRYSTALS_ver_14.40
_cell_angle_alpha 90
_cell_angle_beta 102.3752(6)
_cell_angle_gamma 90
_cell_formula_units_Z 2
_cell_length_a 7.1383(1)
_cell_length_b 10.6018(1)
_cell_length_c 12.0383(1)
_cell_measurement_reflns_used 59434
_cell_measurement_temperature 150
_cell_measurement_theta_max 77
_cell_measurement_theta_min 4
_cell_volume 889.876(17)
_computing_cell_refinement 'CrysAlis, (Oxford Diffraction, 2002)'
_computing_data_collection 'SuperNova, (Oxford Diffraction, 2010)'
_computing_data_reduction 'CrysAlis, (Oxford Diffraction, 2002)'
_computing_molecular_graphics 'CAMERON (Watkin et al., 1996)'
_computing_publication_material 'CRYSTALS (Betteridge et al., 2003)'
_computing_structure_refinement 'CRYSTALS (Betteridge et al., 2003)'
_computing_structure_solution 'SIR92 (Altomare et al., 1994)'
_diffrn_ambient_temperature 150
_diffrn_measured_fraction_theta_full 0.997
_diffrn_measured_fraction_theta_max 0.997
_diffrn_measurement_device Area
_diffrn_measurement_device_type 'Oxford Diffraction SuperNova'
_diffrn_measurement_method \w
_diffrn_radiation_monochromator graphite
_diffrn_radiation_type 'Cu K\a'
_diffrn_radiation_wavelength 1.54180
_diffrn_reflns_av_R_equivalents 0.020
_diffrn_reflns_limit_h_max 8
_diffrn_reflns_limit_h_min -9
_diffrn_reflns_limit_k_max 13
_diffrn_reflns_limit_k_min -13
_diffrn_reflns_limit_l_max 15
_diffrn_reflns_limit_l_min -15
_diffrn_reflns_number 76919
_diffrn_reflns_theta_full 76.912
_diffrn_reflns_theta_max 76.912
_diffrn_reflns_theta_min 3.759
_diffrn_standards_number 0
_exptl_absorpt_coefficient_mu 0.724
_exptl_absorpt_correction_T_max 0.94
_exptl_absorpt_correction_T_min 0.75
_exptl_absorpt_correction_type multi-scan
_exptl_absorpt_process_details 'CrysAlis, (Oxford Diffraction, 2002)'
_exptl_crystal_colour clear_pale_colourless
_exptl_crystal_density_diffrn 1.304
_exptl_crystal_density_meas ?
_exptl_crystal_density_method 'not measured'
_exptl_crystal_description block
_exptl_crystal_F_000 368
_exptl_crystal_size_max 0.200
_exptl_crystal_size_mid 0.150
_exptl_crystal_size_min 0.080
_refine_diff_density_max 0.14
_refine_diff_density_min -0.14
_refine_ls_abs_structure_details 'Flack (1983), 1743 Friedel-pairs'
_refine_ls_abs_structure_Flack 0.06(11)
_refine_ls_extinction_method None
_refine_ls_goodness_of_fit_ref 0.9678
_refine_ls_hydrogen_treatment constr
_refine_ls_matrix_type full
_refine_ls_number_parameters 236
_refine_ls_number_reflns 3711
_refine_ls_number_restraints 1
_refine_ls_R_factor_all 0.0259
_refine_ls_R_factor_gt 0.0258
_refine_ls_shift/su_max 0.0004298
_refine_ls_shift/su_mean 0.0000373
_refine_ls_structure_factor_coef Fsqd
_refine_ls_weighting_details
;
 Method= Modified Sheldrick 
 w=1/[\s^2^(F^2^) + ( 0.04P)^2^ + 0.17P] 
 ,where P=(max(Fo^2^,0) + 2Fc^2^)/3 
;
_refine_ls_weighting_scheme calc
_refine_ls_wR_factor_all 0.0665
_refine_ls_wR_factor_gt 0.0664
_refine_ls_wR_factor_ref 0.0665
_reflns_limit_h_max 8
_reflns_limit_h_min -9
_reflns_limit_k_max 13
_reflns_limit_k_min -13
_reflns_limit_l_max 15
_reflns_limit_l_min 0
_reflns_number_gt 3698
_reflns_number_total 3711
_reflns_threshold_expression I>2.0\s(I)
_oxford_diffrn_Wilson_B_factor 1.77
_oxford_diffrn_Wilson_scale 0.01
_oxford_refine_ls_r_factor_ref 0.0259
_oxford_refine_ls_scale 12.4(4)
_oxford_reflns_number_all 3711
_oxford_reflns_threshold_expression_ref I>-3.0\s(I)
_oxford_structure_analysis_title 6402
_cod_data_source_file ol401039h_si_002.cif
_cod_data_source_block 9r
_cod_depositor_comments
;
The following automatic conversions were performed:

data item '_chemical_melting_point' value 'not measured' was changed
to '?' -- the value is undefined or not given.

data item '_exptl_crystal_density_meas' value 'not measured' was
changed to '?' -- the value is perceived as not measured.

Automatic conversion script
Id: cif_fix_values 6909 2019-04-08 15:41:33Z antanas 
;
_cod_original_sg_symbol_H-M 'P 1 21 1 '
_cod_original_formula_sum 'C21 H20 F1 N3 O1'
_cod_database_code 1556159

loop_
_symmetry_equiv_pos_as_xyz
x,y,z
-x,y+1/2,-z

loop_
_atom_site_label
_atom_site_type_symbol
_atom_site_fract_x
_atom_site_fract_y
_atom_site_fract_z
_atom_site_U_iso_or_equiv
_atom_site_occupancy
_atom_site_adp_type
_atom_site_refinement_flags_posn
F1 F -0.00358(14) 0.99563(10) 0.98412(8) 0.0521 1.0000 Uani .
C2 C 0.08003(19) 0.91592(13) 0.92023(10) 0.0338 1.0000 Uani .
C3 C 0.03623(17) 0.78974(13) 0.92022(10) 0.0307 1.0000 Uani .
C4 C 0.12329(16) 0.70895(12) 0.85599(9) 0.0265 1.0000 Uani .
C5 C 0.24939(15) 0.75645(12) 0.79293(9) 0.0234 1.0000 Uani .
N6 N 0.34433(12) 0.67285(11) 0.72988(8) 0.0266 1.0000 Uani .
C7 C 0.24483(14) 0.61977(12) 0.63222(9) 0.0245 1.0000 Uani .
O8 O 0.06797(10) 0.63142(11) 0.60392(7) 0.0354 1.0000 Uani .
N9 N 0.34627(13) 0.55022(10) 0.56999(8) 0.0253 1.0000 Uani .
C10 C 0.55571(14) 0.56518(11) 0.57476(9) 0.0218 1.0000 Uani .
C11 C 0.63833(15) 0.66469(13) 0.66405(9) 0.0263 1.0000 Uani .
C12 C 0.55036(14) 0.65099(13) 0.76740(9) 0.0295 1.0000 Uani .
H122 H 0.5690 0.5654 0.8010 0.0358 1.0000 Uiso R
H121 H 0.6061 0.7131 0.8290 0.0358 1.0000 Uiso R
H111 H 0.6023 0.7505 0.6305 0.0308 1.0000 Uiso R
H112 H 0.7748 0.6552 0.6829 0.0315 1.0000 Uiso R
C13 C 0.66062(18) 0.43964(12) 0.60394(11) 0.0347 1.0000 Uani .
H131 H 0.7933 0.4519 0.6016 0.0510 1.0000 Uiso R
H132 H 0.6064 0.3733 0.5510 0.0514 1.0000 Uiso R
H133 H 0.6515 0.4144 0.6805 0.0517 1.0000 Uiso R
C14 C 0.57102(14) 0.61045(11) 0.45813(8) 0.0212 1.0000 Uani .
N15 N 0.73261(13) 0.66928(10) 0.43752(7) 0.0239 1.0000 Uani .
C16 C 0.69180(16) 0.71246(11) 0.32716(9) 0.0254 1.0000 Uani .
C17 C 0.50181(16) 0.67627(12) 0.27700(9) 0.0273 1.0000 Uani .
C18 C 0.42830(14) 0.61120(12) 0.36264(9) 0.0251 1.0000 Uani .
C19 C 0.23178(16) 0.55907(15) 0.36077(10) 0.0356 1.0000 Uani .
C20 C 0.23698(17) 0.48506(13) 0.46907(10) 0.0329 1.0000 Uani .
H201 H 0.1072 0.4720 0.4813 0.0390 1.0000 Uiso R
H202 H 0.3000 0.4056 0.4636 0.0387 1.0000 Uiso R
H192 H 0.1893 0.5047 0.2969 0.0433 1.0000 Uiso R
H191 H 0.1373 0.6304 0.3556 0.0438 1.0000 Uiso R
C21 C 0.4220(2) 0.71176(14) 0.16416(10) 0.0375 1.0000 Uani .
C22 C 0.5310(2) 0.78393(14) 0.10684(11) 0.0435 1.0000 Uani .
C23 C 0.7175(2) 0.82134(13) 0.15866(12) 0.0414 1.0000 Uani .
C24 C 0.8014(2) 0.78619(12) 0.26938(11) 0.0329 1.0000 Uani .
H241 H 0.9257 0.8092 0.3035 0.0375 1.0000 Uiso R
H231 H 0.7898 0.8695 0.1190 0.0488 1.0000 Uiso R
H221 H 0.4770 0.8096 0.0284 0.0521 1.0000 Uiso R
H211 H 0.2899 0.6869 0.1277 0.0455 1.0000 Uiso R
H151 H 0.8427 0.6708 0.4829 0.0304 1.0000 Uiso R
C25 C 0.28774(18) 0.88460(13) 0.79390(10) 0.0307 1.0000 Uani .
C26 C 0.20334(19) 0.96629(13) 0.85882(10) 0.0349 1.0000 Uani .
H261 H 0.2290 1.0539 0.8611 0.0430 1.0000 Uiso R
H251 H 0.3739 0.9162 0.7481 0.0371 1.0000 Uiso R
H41 H 0.0949 0.6206 0.8546 0.0315 1.0000 Uiso R
H31 H -0.0490 0.7586 0.9615 0.0371 1.0000 Uiso R

loop_
_atom_site_aniso_label
_atom_site_aniso_U_11
_atom_site_aniso_U_22
_atom_site_aniso_U_33
_atom_site_aniso_U_23
_atom_site_aniso_U_13
_atom_site_aniso_U_12
F1 0.0684(6) 0.0416(4) 0.0565(5) -0.0078(4) 0.0357(4) 0.0120(4)
C2 0.0395(6) 0.0338(6) 0.0304(6) -0.0018(5) 0.0125(5) 0.0095(5)
C3 0.0290(6) 0.0386(6) 0.0272(5) -0.0001(4) 0.0124(4) 0.0000(5)
C4 0.0272(5) 0.0276(5) 0.0255(5) 0.0002(4) 0.0075(4) -0.0021(4)
C5 0.0211(5) 0.0291(5) 0.0200(5) -0.0007(4) 0.0045(4) 0.0014(4)
N6 0.0186(4) 0.0368(5) 0.0248(4) -0.0041(4) 0.0058(3) 0.0014(4)
C7 0.0211(4) 0.0288(5) 0.0250(5) -0.0016(4) 0.0081(4) -0.0027(4)
O8 0.0184(4) 0.0559(5) 0.0319(4) -0.0121(4) 0.0052(3) -0.0008(4)
N9 0.0203(4) 0.0284(5) 0.0290(4) -0.0052(4) 0.0094(3) -0.0048(3)
C10 0.0184(5) 0.0237(5) 0.0244(5) 0.0015(4) 0.0074(4) 0.0001(4)
C11 0.0185(4) 0.0362(5) 0.0244(5) -0.0017(4) 0.0055(4) -0.0024(4)
C12 0.0199(5) 0.0443(7) 0.0240(5) 0.0009(5) 0.0042(4) 0.0030(4)
C13 0.0356(6) 0.0293(6) 0.0421(6) 0.0101(5) 0.0149(5) 0.0087(5)
C14 0.0206(4) 0.0194(4) 0.0247(5) -0.0008(4) 0.0076(4) 0.0021(4)
N15 0.0221(4) 0.0277(4) 0.0224(4) -0.0007(4) 0.0060(3) -0.0021(3)
C16 0.0343(6) 0.0212(5) 0.0224(5) -0.0023(4) 0.0098(4) 0.0027(4)
C17 0.0307(5) 0.0285(5) 0.0229(5) -0.0025(4) 0.0060(4) 0.0085(4)
C18 0.0225(5) 0.0290(5) 0.0240(5) -0.0047(4) 0.0052(4) 0.0028(4)
C19 0.0234(5) 0.0512(7) 0.0316(6) -0.0137(6) 0.0042(4) -0.0045(5)
C20 0.0268(5) 0.0365(6) 0.0384(6) -0.0156(5) 0.0135(5) -0.0107(5)
C21 0.0429(7) 0.0448(7) 0.0233(5) -0.0002(5) 0.0038(5) 0.0136(6)
C22 0.0631(9) 0.0436(8) 0.0250(6) 0.0064(5) 0.0121(6) 0.0160(6)
C23 0.0690(9) 0.0284(6) 0.0342(6) 0.0050(5) 0.0277(6) 0.0037(6)
C24 0.0444(7) 0.0264(5) 0.0322(6) -0.0027(4) 0.0175(5) -0.0043(5)
C25 0.0339(6) 0.0319(6) 0.0288(6) 0.0045(5) 0.0126(4) -0.0026(5)
C26 0.0441(7) 0.0263(6) 0.0360(6) 0.0028(5) 0.0124(5) 0.0033(5)

loop_
_atom_type_symbol
_atom_type_scat_dispersion_real
_atom_type_scat_dispersion_imag
_atom_type_scat_Cromer_Mann_a1
_atom_type_scat_Cromer_Mann_b1
_atom_type_scat_Cromer_Mann_a2
_atom_type_scat_Cromer_Mann_b2
_atom_type_scat_Cromer_Mann_a3
_atom_type_scat_Cromer_Mann_b3
_atom_type_scat_Cromer_Mann_a4
_atom_type_scat_Cromer_Mann_b4
_atom_type_scat_Cromer_Mann_c
_atom_type_scat_source
C 0.0181 0.0091 2.3100 20.8439 1.0200 10.2075 1.5886 0.5687 0.8650 51.6512 0.2156 'International Tables Vol C 4.2.6.8 and 6.1.1.4'
H 0.0000 0.0000 0.4930 10.5109 0.3229 26.1257 0.1402 3.1424 0.0408 57.7998 0.0030 'International Tables Vol C 4.2.6.8 and 6.1.1.4'
F 0.0727 0.0534 3.5392 10.2825 2.6412 4.2944 1.5170 0.2615 1.0243 26.1476 0.2776 'International Tables Vol C 4.2.6.8 and 6.1.1.4'
N 0.0311 0.0180 12.2126 0.0057 3.1322 9.8933 2.0125 28.9975 1.1663 0.5826 -11.5290 'International Tables Vol C 4.2.6.8 and 6.1.1.4'
O 0.0492 0.0322 3.0485 13.2771 2.2868 5.7011 1.5463 0.3239 0.8670 32.9089 0.2508 'International Tables Vol C 4.2.6.8 and 6.1.1.4'

loop_
_geom_angle_atom_site_label_1
_geom_angle_atom_site_label_2
_geom_angle_atom_site_label_3
_geom_angle
_geom_angle_publ_flag
F1 C2 C3 118.46(11) yes
F1 C2 C26 118.12(12) yes
C3 C2 C26 123.42(11) yes
C2 C3 C4 118.18(11) yes
C2 C3 H31 121.6 no
C4 C3 H31 120.3 no
C3 C4 C5 120.04(10) yes
C3 C4 H41 119.7 no
C5 C4 H41 120.3 no
C4 C5 N6 120.11(10) yes
C4 C5 C25 120.03(10) yes
N6 C5 C25 119.83(10) yes
C5 N6 C7 119.81(9) yes
C5 N6 C12 119.65(9) yes
C7 N6 C12 120.44(9) yes
N6 C7 O8 120.57(10) yes
N6 C7 N9 117.29(9) yes
O8 C7 N9 122.10(10) yes
C7 N9 C10 124.52(9) yes
C7 N9 C20 117.27(9) yes
C10 N9 C20 115.60(8) yes
N9 C10 C11 109.41(8) yes
N9 C10 C13 110.69(9) yes
C11 C10 C13 110.01(9) yes
N9 C10 C14 105.64(8) yes
C11 C10 C14 109.88(9) yes
C13 C10 C14 111.12(9) yes
C10 C11 C12 110.19(9) yes
C10 C11 H111 108.3 no
C12 C11 H111 107.5 no
C10 C11 H112 108.3 no
C12 C11 H112 112.0 no
H111 C11 H112 110.5 no
C11 C12 N6 107.31(8) yes
C11 C12 H122 112.4 no
N6 C12 H122 108.0 no
C11 C12 H121 112.0 no
N6 C12 H121 109.7 no
H122 C12 H121 107.4 no
C10 C13 H131 108.2 no
C10 C13 H132 111.9 no
H131 C13 H132 109.5 no
C10 C13 H133 109.1 no
H131 C13 H133 109.3 no
H132 C13 H133 108.9 no
C10 C14 N15 122.74(9) yes
C10 C14 C18 126.60(9) yes
N15 C14 C18 110.38(9) yes
C14 N15 C16 108.17(9) yes
C14 N15 H151 125.6 no
C16 N15 H151 125.8 no
N15 C16 C17 107.89(9) yes
N15 C16 C24 130.05(11) yes
C17 C16 C24 121.94(11) yes
C16 C17 C18 106.83(9) yes
C16 C17 C21 119.49(11) yes
C18 C17 C21 133.61(11) yes
C17 C18 C14 106.70(9) yes
C17 C18 C19 130.67(10) yes
C14 C18 C19 122.47(10) yes
C18 C19 C20 109.07(10) yes
C18 C19 H192 111.5 no
C20 C19 H192 109.0 no
C18 C19 H191 109.6 no
C20 C19 H191 109.6 no
H192 C19 H191 108.1 no
C19 C20 N9 112.27(10) yes
C19 C20 H201 110.7 no
N9 C20 H201 107.1 no
C19 C20 H202 108.6 no
N9 C20 H202 107.1 no
H201 C20 H202 111.0 no
C17 C21 C22 118.50(13) yes
C17 C21 H211 120.5 no
C22 C21 H211 120.9 no
C21 C22 C23 121.26(12) yes
C21 C22 H221 119.4 no
C23 C22 H221 119.4 no
C22 C23 C24 121.64(12) yes
C22 C23 H231 120.5 no
C24 C23 H231 117.9 no
C16 C24 C23 117.14(13) yes
C16 C24 H241 120.8 no
C23 C24 H241 122.0 no
C5 C25 C26 120.52(11) yes
C5 C25 H251 118.8 no
C26 C25 H251 120.6 no
C25 C26 C2 117.79(12) yes
C25 C26 H261 121.6 no
C2 C26 H261 120.6 no

loop_
_geom_bond_atom_site_label_1
_geom_bond_atom_site_label_2
_geom_bond_distance
_geom_bond_publ_flag
F1 C2 1.3634(13) yes
C2 C3 1.3738(18) yes
C2 C26 1.3730(18) yes
C3 C4 1.3869(16) yes
C3 H31 0.925 no
C4 C5 1.3903(15) yes
C4 H41 0.958 no
C5 N6 1.4288(14) yes
C5 C25 1.3855(17) yes
N6 C7 1.3585(14) yes
N6 C12 1.4615(13) yes
C7 O8 1.2413(13) yes
C7 N9 1.3644(14) yes
N9 C10 1.4923(12) yes
N9 C20 1.4682(14) yes
C10 C11 1.5311(15) yes
C10 C13 1.5307(15) yes
C10 C14 1.5098(14) yes
C11 C12 1.5160(14) yes
C11 H111 1.006 no
C11 H112 0.957 no
C12 H122 0.990 no
C12 H121 1.008 no
C13 H131 0.962 no
C13 H132 0.972 no
C13 H133 0.975 no
C14 N15 1.3798(13) yes
C14 C18 1.3628(14) yes
N15 C16 1.3761(14) yes
N15 H151 0.856 no
C16 C17 1.4143(16) yes
C16 C24 1.3931(16) yes
C17 C18 1.4304(15) yes
C17 C21 1.4070(16) yes
C18 C19 1.5035(15) yes
C19 C20 1.5152(19) yes
C19 H192 0.956 no
C19 H191 1.006 no
C20 H201 0.978 no
C20 H202 0.964 no
C21 C22 1.377(2) yes
C21 H211 0.987 no
C22 C23 1.401(2) yes
C22 H221 0.980 no
C23 C24 1.3900(19) yes
C23 H231 0.928 no
C24 H241 0.927 no
C25 C26 1.3877(17) yes
C25 H251 0.969 no
C26 H261 0.946 no

loop_
_geom_hbond_atom_site_label_D
_geom_hbond_atom_site_label_H
_geom_hbond_atom_site_label_A
_geom_hbond_site_symmetry_A
_geom_hbond_angle_DHA
_geom_hbond_distance_DH
_geom_hbond_distance_HA
_geom_hbond_distance_DA
_geom_hbond_publ_flag
C11 H112 O8 1_655 144.67 0.957 2.490 3.3175(18) yes
N15 H151 O8 1_655 163.90 0.856 1.970 2.8017(18) yes
